data_4339028
loop_
_publ_author_name
'Basharat, Siama'
'Carmalt, Claire J.'
'Barnett, Sarah A.'
'Tocher, Derek A.'
'Davies, Hywel O.'

_publ_section_title
;
 Aerosol assisted chemical vapor deposition of In2O3 films from Me3In and
 donor functionalized alcohols.
;
_journal_issue 22
_journal_name_full 'Inorganic chemistry'
_journal_page_first 9473
_journal_page_last 9480
_journal_paper_doi 10.1021/ic701372b
_journal_volume 46
_journal_year 2007
_chemical_formula_moiety 'C14 H34 In2 O4'
_chemical_formula_sum 'C14 H34 In2 O4'
_chemical_formula_weight 496.05
_chemical_name_common {Me2In[OC(Me)2CH2OMe]}2
_chemical_name_systematic
;compound 3 
  ?
;
_space_group_IT_number 14
_symmetry_cell_setting monoclinic
_symmetry_space_group_name_Hall '-P 2yn'
_symmetry_space_group_name_H-M 'P 1 21/n 1'
_atom_sites_solution_hydrogens 'methyl H found from delta-F; others geometrically placed'
_atom_sites_solution_primary direct
_atom_sites_solution_secondary 'difference Fourier synthesis'
_audit_creation_method SHELXL-97
_cell_angle_alpha 90.00
_cell_angle_beta 112.743(2)
_cell_angle_gamma 90.00
_cell_formula_units_Z 2
_cell_length_a 8.3096(9)
_cell_length_b 15.0739(16)
_cell_length_c 8.7685(9)
_cell_measurement_reflns_used 4306
_cell_measurement_temperature 150(2)
_cell_measurement_theta_max 28.250
_cell_measurement_theta_min 2.703
_cell_volume 1012.93(19)
_computing_cell_refinement 'Bruker SAINT'
_computing_data_collection 'Bruker SMART'
_computing_data_reduction 'Bruker SAINT'
_computing_molecular_graphics 'Bruker SHELXTL'
_computing_publication_material 'Bruker SHELXTL and local programs'
_computing_structure_refinement 'SHELXL-97 (Sheldrick, 1997)'
_computing_structure_solution 'SHELXS-97 (Sheldrick, 1990)'
_diffrn_ambient_temperature 150(2)
_diffrn_measured_fraction_theta_full 0.974
_diffrn_measured_fraction_theta_max 0.931
_diffrn_measurement_device_type 'Bruker SMART APEX diffractometer'
_diffrn_measurement_method '\w rotation with narrow frames'
_diffrn_radiation_monochromator graphite
_diffrn_radiation_source 'fine-focus sealed tube'
_diffrn_radiation_type MoK\a
_diffrn_radiation_wavelength 0.71073
_diffrn_reflns_av_R_equivalents 0.0155
_diffrn_reflns_av_sigmaI/netI 0.0200
_diffrn_reflns_limit_h_max 11
_diffrn_reflns_limit_h_min -9
_diffrn_reflns_limit_k_max 19
_diffrn_reflns_limit_k_min -15
_diffrn_reflns_limit_l_max 11
_diffrn_reflns_limit_l_min -9
_diffrn_reflns_number 5818
_diffrn_reflns_theta_full 26.00
_diffrn_reflns_theta_max 28.25
_diffrn_reflns_theta_min 2.98
_diffrn_standards_decay_% 0
_diffrn_standards_number 0
_exptl_absorpt_coefficient_mu 2.285
_exptl_absorpt_correction_T_max 1.0000
_exptl_absorpt_correction_T_min 0.8070
_exptl_absorpt_correction_type multi-scan
_exptl_absorpt_process_details 'SADABS v2.03'
_exptl_crystal_colour Colourless
_exptl_crystal_density_diffrn 1.626
_exptl_crystal_density_method 'not measured'
_exptl_crystal_description Block
_exptl_crystal_F_000 496
_exptl_crystal_size_max 0.36
_exptl_crystal_size_mid 0.22
_exptl_crystal_size_min 0.15
_refine_diff_density_max 0.364
_refine_diff_density_min -0.265
_refine_diff_density_rms 0.063
_refine_ls_extinction_method none
_refine_ls_goodness_of_fit_ref 1.078
_refine_ls_hydrogen_treatment 'rigid rotor model for methyls; others riding'
_refine_ls_matrix_type full
_refine_ls_number_parameters 96
_refine_ls_number_reflns 2335
_refine_ls_number_restraints 0
_refine_ls_restrained_S_all 1.078
_refine_ls_R_factor_all 0.0197
_refine_ls_R_factor_gt 0.0180
_refine_ls_shift/su_max 0.001
_refine_ls_shift/su_mean 0.000
_refine_ls_structure_factor_coef Fsqd
_refine_ls_weighting_details 'calc w=1/[\s^2^(Fo^2^)+(0.0180P)^2^+0.3784P] where P=(Fo^2^+2Fc^2^)/3'
_refine_ls_weighting_scheme calc
_refine_ls_wR_factor_gt 0.0419
_refine_ls_wR_factor_ref 0.0427
_reflns_number_gt 2208
_reflns_number_total 2335
_reflns_threshold_expression I>2\s(I)
_cod_data_source_file ic701372b-file002.cif
_cod_data_source_block STR0529
_cod_depositor_comments
;
The following automatic conversions were performed:

'_symmetry_cell_setting' value 'Monoclinic' changed to 'monoclinic'
according to
/usr/data/users/saulius/automatic-downloads/retrospective/ACS/lib/dictionaries/cif_core.dic
dictionary named 'cif_core.dic' version 2.4.2 from 2011-04-26.

Automatic conversion script
Id: cif_fix_values 2281 2013-09-26 08:29:07Z andrius 

The following automatic conversions were performed:

'_atom_sites_solution_primary' value 'direct methods' was changed to
'direct'.

Automatic conversion script
Id: cif_fix_values 6452 2018-10-05 10:23:21Z andrius 
;
_cod_original_sg_symbol_H-M P2(1)/n
_cod_database_code 4339028

loop_
_symmetry_equiv_pos_as_xyz
'x, y, z'
'-x+1/2, y+1/2, -z+1/2'
'-x, -y, -z'
'x-1/2, -y-1/2, z-1/2'

loop_
_atom_site_label
_atom_site_type_symbol
_atom_site_fract_x
_atom_site_fract_y
_atom_site_fract_z
_atom_site_U_iso_or_equiv
_atom_site_adp_type
_atom_site_occupancy
_atom_site_symmetry_multiplicity
_atom_site_calc_flag
_atom_site_refinement_flags
In1 In 0.308751(15) 0.058178(8) 0.965260(15) 0.02007(5) Uani 1 1 d .
O1 O 0.56405(17) 0.07240(8) 0.96204(17) 0.0219(3) Uani 1 1 d .
C1 C 0.5347(3) 0.12581(14) 0.6915(3) 0.0328(4) Uani 1 1 d .
H1A H 0.5874 0.0720 0.6683 0.049 Uiso 1 1 calc R
H1B H 0.5613 0.1764 0.6350 0.049 Uiso 1 1 calc R
H1C H 0.4080 0.1181 0.6519 0.049 Uiso 1 1 calc R
C2 C 0.6088(2) 0.14279(12) 0.8773(2) 0.0237(4) Uani 1 1 d .
C3 C 0.8068(2) 0.15250(15) 0.9439(3) 0.0341(5) Uani 1 1 d .
H3A H 0.8520 0.1619 1.0637 0.051 Uiso 1 1 calc R
H3B H 0.8375 0.2034 0.8909 0.051 Uiso 1 1 calc R
H3C H 0.8582 0.0985 0.9197 0.051 Uiso 1 1 calc R
C4 C 0.5334(2) 0.22827(12) 0.9159(3) 0.0267(4) Uani 1 1 d .
H4A H 0.5891 0.2418 1.0355 0.032 Uiso 1 1 calc R
H4B H 0.5550 0.2785 0.8536 0.032 Uiso 1 1 calc R
O2 O 0.34999(17) 0.21516(9) 0.86850(18) 0.0271(3) Uani 1 1 d .
C5 C 0.2647(3) 0.29023(14) 0.9024(3) 0.0391(5) Uani 1 1 d .
H5A H 0.3220 0.3061 1.0195 0.059 Uiso 1 1 calc R
H5B H 0.1421 0.2758 0.8771 0.059 Uiso 1 1 calc R
H5C H 0.2715 0.3404 0.8340 0.059 Uiso 1 1 calc R
C6 C 0.3004(3) 0.11030(14) 1.1908(3) 0.0328(4) Uani 1 1 d .
H6A H 0.4171 0.1070 1.2790 0.049 Uiso 1 1 calc R
H6B H 0.2186 0.0753 1.2221 0.049 Uiso 1 1 calc R
H6C H 0.2618 0.1723 1.1738 0.049 Uiso 1 1 calc R
C7 C 0.1082(3) 0.03389(15) 0.7262(3) 0.0363(5) Uani 1 1 d .
H7A H 0.0440 0.0889 0.6831 0.054 Uiso 1 1 calc R
H7B H 0.0278 -0.0113 0.7356 0.054 Uiso 1 1 calc R
H7C H 0.1614 0.0130 0.6505 0.054 Uiso 1 1 calc R

loop_
_atom_site_aniso_label
_atom_site_aniso_U_11
_atom_site_aniso_U_22
_atom_site_aniso_U_33
_atom_site_aniso_U_23
_atom_site_aniso_U_13
_atom_site_aniso_U_12
In1 0.01779(8) 0.02019(8) 0.02306(8) -0.00049(5) 0.00878(6) 0.00095(4)
O1 0.0218(6) 0.0198(6) 0.0278(7) 0.0047(5) 0.0136(6) 0.0015(5)
C1 0.0412(12) 0.0324(11) 0.0298(11) 0.0049(8) 0.0192(9) 0.0045(9)
C2 0.0244(9) 0.0214(9) 0.0276(9) 0.0053(7) 0.0127(8) -0.0004(7)
C3 0.0254(10) 0.0328(11) 0.0483(13) 0.0071(9) 0.0188(10) -0.0023(8)
C4 0.0266(9) 0.0212(9) 0.0341(11) 0.0007(8) 0.0138(8) -0.0028(7)
O2 0.0266(7) 0.0204(6) 0.0361(8) 0.0006(5) 0.0142(6) 0.0029(5)
C5 0.0445(13) 0.0250(10) 0.0564(15) 0.0005(10) 0.0287(12) 0.0079(9)
C6 0.0383(12) 0.0318(11) 0.0342(11) -0.0055(8) 0.0205(10) -0.0016(9)
C7 0.0307(11) 0.0354(11) 0.0346(12) -0.0008(9) 0.0035(9) -0.0007(9)

loop_
_atom_type_symbol
_atom_type_description
_atom_type_scat_dispersion_real
_atom_type_scat_dispersion_imag
_atom_type_scat_source
C C 0.0033 0.0016 'International Tables Vol C Tables 4.2.6.8 and 6.1.1.4'
H H 0.0000 0.0000 'International Tables Vol C Tables 4.2.6.8 and 6.1.1.4'
O O 0.0106 0.0060 'International Tables Vol C Tables 4.2.6.8 and 6.1.1.4'
In In -0.7276 1.3100 'International Tables Vol C Tables 4.2.6.8 and 6.1.1.4'

loop_
_geom_angle_atom_site_label_1
_geom_angle_atom_site_label_2
_geom_angle_atom_site_label_3
_geom_angle
_geom_angle_site_symmetry_1
_geom_angle_site_symmetry_3
_geom_angle_publ_flag
O1 In1 C7 113.75(8) . . y
O1 In1 C6 111.04(7) . . y
C7 In1 C6 132.14(9) . . y
O1 In1 O1 74.17(5) . 3_657 y
C7 In1 O1 103.54(7) . 3_657 y
C6 In1 O1 103.99(7) . 3_657 y
O1 In1 O2 69.27(4) . . y
C7 In1 O2 89.25(7) . . y
C6 In1 O2 91.31(7) . . y
O1 In1 O2 143.37(4) 3_657 . y
C2 O1 In1 122.71(11) . . ?
C2 O1 In1 128.48(11) . 3_657 ?
In1 O1 In1 105.83(5) . 3_657 ?
C2 C1 H1A 109.5 . . ?
C2 C1 H1B 109.5 . . ?
H1A C1 H1B 109.5 . . ?
C2 C1 H1C 109.5 . . ?
H1A C1 H1C 109.5 . . ?
H1B C1 H1C 109.5 . . ?
O1 C2 C1 110.71(16) . . ?
O1 C2 C3 109.39(15) . . ?
C1 C2 C3 110.80(16) . . ?
O1 C2 C4 107.50(14) . . ?
C1 C2 C4 110.40(16) . . ?
C3 C2 C4 107.95(16) . . ?
C2 C3 H3A 109.5 . . ?
C2 C3 H3B 109.5 . . ?
H3A C3 H3B 109.5 . . ?
C2 C3 H3C 109.5 . . ?
H3A C3 H3C 109.5 . . ?
H3B C3 H3C 109.5 . . ?
O2 C4 C2 107.53(15) . . ?
O2 C4 H4A 110.2 . . ?
C2 C4 H4A 110.2 . . ?
O2 C4 H4B 110.2 . . ?
C2 C4 H4B 110.2 . . ?
H4A C4 H4B 108.5 . . ?
C5 O2 C4 112.91(15) . . ?
C5 O2 In1 121.27(12) . . ?
C4 O2 In1 107.04(10) . . ?
O2 C5 H5A 109.5 . . ?
O2 C5 H5B 109.5 . . ?
H5A C5 H5B 109.5 . . ?
O2 C5 H5C 109.5 . . ?
H5A C5 H5C 109.5 . . ?
H5B C5 H5C 109.5 . . ?
In1 C6 H6A 109.5 . . ?
In1 C6 H6B 109.5 . . ?
H6A C6 H6B 109.5 . . ?
In1 C6 H6C 109.5 . . ?
H6A C6 H6C 109.5 . . ?
H6B C6 H6C 109.5 . . ?
In1 C7 H7A 109.5 . . ?
In1 C7 H7B 109.5 . . ?
H7A C7 H7B 109.5 . . ?
In1 C7 H7C 109.5 . . ?
H7A C7 H7C 109.5 . . ?
H7B C7 H7C 109.5 . . ?

loop_
_geom_bond_atom_site_label_1
_geom_bond_atom_site_label_2
_geom_bond_distance
_geom_bond_site_symmetry_2
_geom_bond_publ_flag
In1 O1 2.1433(13) . y
In1 C7 2.146(2) . y
In1 C6 2.154(2) . y
In1 O1 2.2083(12) 3_657 y
In1 O2 2.5810(13) . y
O1 C2 1.425(2) . ?
O1 In1 2.2083(12) 3_657 ?
C1 C2 1.524(3) . ?
C1 H1A 0.9800 . ?
C1 H1B 0.9800 . ?
C1 H1C 0.9800 . ?
C2 C3 1.526(3) . ?
C2 C4 1.527(3) . ?
C3 H3A 0.9800 . ?
C3 H3B 0.9800 . ?
C3 H3C 0.9800 . ?
C4 O2 1.430(2) . ?
C4 H4A 0.9900 . ?
C4 H4B 0.9900 . ?
O2 C5 1.426(2) . ?
C5 H5A 0.9800 . ?
C5 H5B 0.9800 . ?
C5 H5C 0.9800 . ?
C6 H6A 0.9800 . ?
C6 H6B 0.9800 . ?
C6 H6C 0.9800 . ?
C7 H7A 0.9800 . ?
C7 H7B 0.9800 . ?
C7 H7C 0.9800 . ?

loop_
_geom_torsion_atom_site_label_1
_geom_torsion_atom_site_label_2
_geom_torsion_atom_site_label_3
_geom_torsion_atom_site_label_4
_geom_torsion
_geom_torsion_site_symmetry_1
_geom_torsion_site_symmetry_4
C7 In1 O1 C2 63.82(15) . .
C6 In1 O1 C2 -98.85(14) . .
O1 In1 O1 C2 161.93(16) 3_657 .
O2 In1 O1 C2 -15.70(12) . .
C7 In1 O1 In1 -98.11(8) . 3_657
C6 In1 O1 In1 99.22(8) . 3_657
O1 In1 O1 In1 0.0 3_657 3_657
O2 In1 O1 In1 -177.63(7) . 3_657
In1 O1 C2 C1 -76.31(17) . .
In1 O1 C2 C1 81.29(18) 3_657 .
In1 O1 C2 C3 161.32(13) . .
In1 O1 C2 C3 -41.1(2) 3_657 .
In1 O1 C2 C4 44.35(19) . .
In1 O1 C2 C4 -158.06(12) 3_657 .
O1 C2 C4 O2 -56.26(19) . .
C1 C2 C4 O2 64.59(19) . .
C3 C2 C4 O2 -174.16(15) . .
C2 C4 O2 C5 178.57(17) . .
C2 C4 O2 In1 42.61(16) . .
O1 In1 O2 C5 -148.44(16) . .
C7 In1 O2 C5 95.73(17) . .
C6 In1 O2 C5 -36.40(17) . .
O1 In1 O2 C5 -152.26(15) 3_657 .
O1 In1 O2 C4 -16.95(11) . .
C7 In1 O2 C4 -132.78(13) . .
C6 In1 O2 C4 95.09(12) . .
O1 In1 O2 C4 -20.77(15) 3_657 .
